data_4078405
loop_
_publ_author_name
'Vicente, Jos\'e'
'Arcas, Aurelia'
'Bautista, Delia'
'Ram\'irez de Arellano, M. Carmen'

_publ_section_title
;
 Palladium(II) Complexes of Monoaryliminophosphorane Derivatives of
 1,2-Bis(Diphenylphosphino)methane. Crystal Structure of
 [Pd{\k2-C6H3(NN&#x2212;C6H4Me-4&#x2018;)-2-
 (C6H4Me-4&#x2018;&#x2018;)-5-C,N&#x2018;}{\k2-PPh2CH2P(NC6H4Me-4)Ph2-P,N}]&#x2020;
;
_journal_issue 21
_journal_name_full Organometallics
_journal_page_first 4544
_journal_paper_doi 10.1021/om980445k
_journal_volume 17
_journal_year 1998
_chemical_formula_sum 'C47 H42 F3 N3 O3 P2 Pd S'
_chemical_formula_weight 954.24
_chemical_name_systematic
; 
 ? 
;
_space_group_IT_number 14
_symmetry_cell_setting monoclinic
_symmetry_space_group_name_Hall '-P 2yn'
_symmetry_space_group_name_H-M 'P 1 21/n 1'
_atom_sites_solution_hydrogens geom
_atom_sites_solution_primary Patterson
_atom_sites_solution_secondary difmap
_audit_creation_method SHELXL
_cell_angle_alpha 90.00
_cell_angle_beta 117.019(7)
_cell_angle_gamma 90.00
_cell_formula_units_Z 4
_cell_length_a 18.439(2)
_cell_length_b 14.5052(11)
_cell_length_c 18.754(2)
_cell_measurement_reflns_used 63
_cell_measurement_temperature 298(2)
_cell_measurement_theta_max 12.47
_cell_measurement_theta_min 2.80
_cell_volume 4468.5(8)
_computing_cell_refinement 'Siemens XSCANS'
_computing_data_collection 'Siemens XSCANS'
_computing_data_reduction 'Siemens XSCANS'
_computing_molecular_graphics 'Siemens SHELXTL'
_computing_publication_material 'Siemens SHELXTL'
_computing_structure_refinement 'Siemens SHELXTL'
_computing_structure_solution 'Siemens SHELXTL'
_diffrn_ambient_temperature 298(2)
_diffrn_measurement_device 'Siemens P4'
_diffrn_measurement_method '\w scans'
_diffrn_radiation_monochromator graphite
_diffrn_radiation_source 'fine-focus sealed tube'
_diffrn_radiation_type MoK\a
_diffrn_radiation_wavelength 0.71073
_diffrn_reflns_av_R_equivalents 0.0237
_diffrn_reflns_av_sigmaI/netI 0.0426
_diffrn_reflns_limit_h_max 21
_diffrn_reflns_limit_h_min -1
_diffrn_reflns_limit_k_max 17
_diffrn_reflns_limit_k_min -1
_diffrn_reflns_limit_l_max 20
_diffrn_reflns_limit_l_min -22
_diffrn_reflns_number 18750
_diffrn_reflns_theta_max 25.00
_diffrn_reflns_theta_min 3.06
_diffrn_standards_decay_% 1.55
_diffrn_standards_interval_count 247
_diffrn_standards_number 3
_exptl_absorpt_coefficient_mu 0.590
_exptl_absorpt_correction_T_max 0.825
_exptl_absorpt_correction_T_min 0.754
_exptl_absorpt_correction_type 'Psi scans'
_exptl_crystal_colour orange
_exptl_crystal_density_diffrn 1.418
_exptl_crystal_description prism
_exptl_crystal_F_000 1952
_exptl_crystal_size_max 0.46
_exptl_crystal_size_mid 0.36
_exptl_crystal_size_min 0.33
_refine_diff_density_max 0.298
_refine_diff_density_min -0.226
_refine_diff_density_rms 0.051
_refine_ls_extinction_method none
_refine_ls_goodness_of_fit_all 1.001
_refine_ls_goodness_of_fit_obs 1.091
_refine_ls_hydrogen_treatment riding
_refine_ls_matrix_type full
_refine_ls_number_parameters 660
_refine_ls_number_reflns 7858
_refine_ls_number_restraints 928
_refine_ls_restrained_S_all 0.958
_refine_ls_restrained_S_obs 1.025
_refine_ls_R_factor_all 0.0584
_refine_ls_R_factor_obs 0.0344
_refine_ls_shift/esd_max -0.036
_refine_ls_shift/esd_mean 0.003
_refine_ls_structure_factor_coef Fsqd
_refine_ls_weighting_details 'w=1/[\s^2^(Fo^2^)+(0.0404P)^2^+0.0000P] where P=(Fo^2^+2Fc^2^)/3'
_refine_ls_weighting_scheme calc
_refine_ls_wR_factor_all 0.0785
_refine_ls_wR_factor_obs 0.0723
_reflns_number_observed 5786
_reflns_number_total 7858
_reflns_observed_criterion >2sigma(I)
_cod_data_source_file om980445k.cif
_cod_data_source_block dbc01
_cod_depositor_comments
;
The following automatic conversions were performed:

'_symmetry_cell_setting' value 'Monoclinic' changed to 'monoclinic'
according to /home/saulius/struct/CIF-dictionaries/cif_core.dic
dictionary named 'cif_core.dic' version 2.4.1 from 2010-06-29.

Automatic conversion script
Id: cif_fix_values 1715 2011-07-08 13:25:40Z adriana 

The following automatic conversions were performed:

'_refine_ls_weighting_scheme' value 'calc
w=1/[\s^2^(Fo^2^)+(0.0404P)^2^+0.0000P] where P=(Fo^2^+2Fc^2^)/3' was
changed to 'calc'. New tag '_refine_ls_weighting_details' was
created. The value of the new tag was set to
'w=1/[\s^2^(Fo^2^)+(0.0404P)^2^+0.0000P] where P=(Fo^2^+2Fc^2^)/3'.

Automatic conversion script
Id: cif_fix_values 3143 2015-03-26 13:38:13Z robertas 
;
_cod_original_cell_volume 4468.6(7)
_cod_original_sg_symbol_H-M P2(1)/n
_cod_database_code 4078405

loop_
_symmetry_equiv_pos_as_xyz
'x, y, z'
'-x+1/2, y+1/2, -z+1/2'
'-x, -y, -z'
'x-1/2, -y-1/2, z-1/2'

loop_
_atom_site_aniso_label
_atom_site_aniso_U_11
_atom_site_aniso_U_22
_atom_site_aniso_U_33
_atom_site_aniso_U_23
_atom_site_aniso_U_13
_atom_site_aniso_U_12
Pd 0.03166(11) 0.03656(12) 0.03245(11) 0.00229(11) 0.01511(9) -0.00105(11)
P1 0.0331(4) 0.0331(4) 0.0351(4) 0.0040(3) 0.0156(3) 0.0008(3)
P2 0.0360(4) 0.0388(5) 0.0425(4) 0.0015(3) 0.0215(3) 0.0007(3)
N1 0.0350(13) 0.062(2) 0.0424(13) 0.0026(13) 0.0140(11) -0.0084(13)
N2 0.0348(12) 0.0421(14) 0.0362(12) 0.0007(11) 0.0134(10) -0.0033(12)
N3 0.0345(13) 0.0373(14) 0.0406(13) 0.0070(11) 0.0206(11) 0.0013(11)
C1 0.0354(15) 0.033(2) 0.0409(15) -0.0014(13) 0.0204(13) -0.0046(13)
C2 0.036(2) 0.048(2) 0.044(2) 0.0010(14) 0.0191(13) -0.0049(14)
C3 0.038(2) 0.089(3) 0.059(2) 0.009(2) 0.020(2) -0.007(2)
C4 0.049(2) 0.085(3) 0.075(2) 0.008(2) 0.041(2) -0.008(2)
C5 0.055(2) 0.062(2) 0.053(2) 0.004(2) 0.035(2) -0.005(2)
C6 0.041(2) 0.048(2) 0.045(2) 0.0014(15) 0.0204(14) -0.0026(15)
C7 0.079(3) 0.141(4) 0.069(2) 0.007(3) 0.049(2) -0.013(3)
C8 0.038(2) 0.041(2) 0.050(2) 0.0072(14) 0.0225(14) 0.0063(14)
C11 0.045(2) 0.051(2) 0.0321(14) -0.0015(13) 0.0135(14) -0.0152(15)
C12 0.058(2) 0.064(2) 0.049(2) 0.004(2) 0.018(2) -0.007(2)
C13 0.073(2) 0.071(3) 0.048(2) 0.015(2) 0.009(2) -0.019(2)
C14 0.083(3) 0.084(3) 0.047(2) -0.004(2) 0.028(2) -0.038(2)
C15 0.073(2) 0.095(3) 0.053(2) -0.020(2) 0.036(2) -0.024(2)
C16 0.054(2) 0.070(2) 0.041(2) -0.007(2) 0.019(2) -0.009(2)
C17 0.149(4) 0.155(5) 0.057(2) 0.005(3) 0.050(3) -0.060(4)
C21 0.0348(15) 0.035(2) 0.0413(15) 0.0055(13) 0.0162(13) -0.0014(13)
C22 0.073(2) 0.047(2) 0.061(2) -0.006(2) 0.034(2) -0.013(2)
C23 0.095(3) 0.040(2) 0.101(3) 0.003(2) 0.052(3) -0.012(2)
C24 0.074(3) 0.054(2) 0.089(3) 0.029(2) 0.031(2) -0.011(2)
C25 0.074(2) 0.074(3) 0.052(2) 0.018(2) 0.023(2) -0.017(2)
C26 0.059(2) 0.047(2) 0.045(2) 0.005(2) 0.022(2) -0.009(2)
C31 0.045(2) 0.032(2) 0.038(2) 0.0011(13) 0.0183(14) -0.0040(14)
C32 0.053(2) 0.052(2) 0.048(2) 0.000(2) 0.011(2) -0.001(2)
C33 0.077(3) 0.073(3) 0.058(2) -0.010(2) 0.009(2) -0.016(2)
C34 0.107(3) 0.059(3) 0.067(3) -0.019(2) 0.025(2) -0.018(2)
C35 0.107(3) 0.043(2) 0.096(3) -0.014(2) 0.048(3) 0.008(2)
C36 0.060(2) 0.041(2) 0.062(2) -0.001(2) 0.022(2) 0.005(2)
C41 0.037(2) 0.053(2) 0.047(2) -0.0037(15) 0.0230(14) -0.0043(15)
C42 0.057(6) 0.069(7) 0.044(6) 0.000(5) 0.016(5) -0.017(5)
C43 0.053(7) 0.075(10) 0.059(6) -0.005(7) 0.012(5) -0.016(8)
C44 0.055(8) 0.065(7) 0.060(10) -0.013(6) 0.023(6) -0.015(6)
C45 0.047(6) 0.051(5) 0.073(8) -0.017(5) 0.016(6) -0.007(4)
C46 0.043(4) 0.043(4) 0.052(6) -0.014(4) 0.019(4) -0.008(3)
C41' 0.037(2) 0.053(2) 0.047(2) -0.0037(15) 0.0230(14) -0.0043(15)
C42' 0.055(5) 0.063(6) 0.051(7) 0.005(6) 0.019(5) -0.008(4)
C43' 0.049(5) 0.081(10) 0.052(6) 0.009(6) 0.017(4) -0.007(6)
C44' 0.060(6) 0.077(10) 0.054(10) -0.023(9) 0.014(5) -0.011(8)
C45' 0.074(7) 0.058(6) 0.103(12) -0.032(7) 0.005(9) 0.000(5)
C46' 0.048(5) 0.067(5) 0.081(9) -0.031(6) 0.009(6) 0.006(5)
C51 0.045(2) 0.046(2) 0.050(2) 0.0004(14) 0.0282(15) 0.0046(14)
C52 0.063(2) 0.069(3) 0.081(2) -0.023(2) 0.045(2) -0.011(2)
C53 0.099(3) 0.071(3) 0.097(3) -0.034(2) 0.060(3) -0.013(2)
C54 0.103(3) 0.084(3) 0.090(3) -0.012(2) 0.068(3) 0.016(3)
C55 0.074(3) 0.092(3) 0.090(3) -0.007(2) 0.062(2) 0.002(2)
C56 0.059(2) 0.070(2) 0.070(2) -0.003(2) 0.044(2) -0.006(2)
C61 0.0321(15) 0.038(2) 0.041(2) -0.0006(13) 0.0154(13) -0.0057(13)
C62 0.052(2) 0.047(2) 0.053(2) 0.004(2) 0.032(2) 0.002(2)
C63 0.073(2) 0.058(2) 0.050(2) 0.011(2) 0.033(2) -0.010(2)
C64 0.062(2) 0.048(2) 0.064(2) 0.015(2) 0.023(2) -0.002(2)
C65 0.065(2) 0.042(2) 0.077(2) 0.010(2) 0.038(2) 0.010(2)
C66 0.056(2) 0.045(2) 0.053(2) 0.0024(15) 0.033(2) 0.003(2)
C67 0.117(4) 0.081(3) 0.103(3) 0.048(3) 0.045(3) 0.026(3)
S 0.071(3) 0.085(4) 0.066(3) 0.017(3) 0.039(3) -0.015(3)
O1 0.118(11) 0.198(11) 0.054(7) 0.019(6) 0.039(6) 0.050(9)
O2 0.099(9) 0.081(6) 0.110(9) 0.009(5) 0.035(7) -0.024(6)
O3 0.104(8) 0.133(13) 0.089(8) 0.043(7) 0.023(6) -0.034(6)
C9 0.089(8) 0.088(8) 0.071(7) -0.013(7) 0.045(7) -0.015(7)
F1 0.089(6) 0.105(6) 0.092(6) 0.003(4) 0.025(4) 0.006(5)
F2 0.246(14) 0.099(9) 0.184(11) -0.068(8) 0.061(9) -0.060(9)
F3 0.129(9) 0.251(13) 0.114(8) -0.011(8) 0.086(7) -0.002(8)
S' 0.073(4) 0.130(6) 0.075(4) -0.008(4) 0.008(3) 0.007(4)
O1' 0.107(11) 0.274(17) 0.096(12) 0.044(10) 0.056(8) -0.039(11)
O2' 0.084(7) 0.083(8) 0.176(15) -0.023(8) 0.000(9) -0.011(6)
O3' 0.063(6) 0.128(13) 0.057(6) 0.029(5) 0.009(5) -0.013(6)
C9' 0.097(10) 0.084(9) 0.093(10) 0.008(9) 0.004(9) -0.035(8)
F1' 0.085(7) 0.158(10) 0.156(14) -0.012(10) 0.027(8) 0.016(7)
F2' 0.129(7) 0.077(7) 0.163(9) 0.029(7) 0.067(6) -0.019(5)
F3' 0.152(11) 0.131(8) 0.116(8) 0.006(6) 0.077(8) 0.016(7)

loop_
_atom_site_label
_atom_site_type_symbol
_atom_site_fract_x
_atom_site_fract_y
_atom_site_fract_z
_atom_site_U_iso_or_equiv
_atom_site_thermal_displace_type
_atom_site_occupancy
_atom_site_calc_flag
_atom_site_refinement_flags
_atom_site_disorder_group
Pd Pd 0.751205(12) 0.31135(2) 0.598514(12) 0.03335(7) Uani 1 d . .
P1 P 0.86087(4) 0.27524(5) 0.71181(4) 0.0337(2) Uani 1 d . .
P2 P 0.93086(4) 0.33588(5) 0.60422(4) 0.0377(2) Uani 1 d U .
N1 N 0.57756(14) 0.3026(2) 0.49122(14) 0.0477(6) Uani 1 d U .
N2 N 0.64409(13) 0.3200(2) 0.48951(13) 0.0387(5) Uani 1 d U .
N3 N 0.83827(13) 0.3715(2) 0.56477(13) 0.0361(5) Uani 1 d U .
C1 C 0.6674(2) 0.2752(2) 0.6323(2) 0.0353(6) Uani 1 d DU .
C2 C 0.5882(2) 0.2801(2) 0.5677(2) 0.0422(7) Uani 1 d DU .
C3 C 0.5194(2) 0.2649(3) 0.5780(2) 0.0629(10) Uani 1 d DU .
H3 H 0.4680(2) 0.2678(3) 0.5343(2) 0.075 Uiso 1 calc R .
C4 C 0.5272(2) 0.2454(3) 0.6530(2) 0.0649(10) Uani 1 d DU .
H4 H 0.4810(2) 0.2343(3) 0.6598(2) 0.078 Uiso 1 calc R .
C5 C 0.6033(2) 0.2421(2) 0.7181(2) 0.0527(8) Uani 1 d DU .
C6 C 0.6719(2) 0.2566(2) 0.7068(2) 0.0442(7) Uani 1 d DU .
H6 H 0.7229(2) 0.2537(2) 0.7510(2) 0.053 Uiso 1 calc R .
C7 C 0.6128(2) 0.2197(3) 0.8007(2) 0.0903(14) Uani 1 d U .
H7A H 0.6695(2) 0.2205(3) 0.8385(2) 0.108 Uiso 1 calc R .
H7B H 0.5907(2) 0.1596(3) 0.8002(2) 0.108 Uiso 1 calc R .
H7C H 0.5843(2) 0.2647(3) 0.8159(2) 0.108 Uiso 1 calc R .
C8 C 0.9330(2) 0.2470(2) 0.6726(2) 0.0418(7) Uani 1 d . .
H8A H 0.9875(2) 0.2418(2) 0.7164(2) 0.050 Uiso 1 calc R .
H8B H 0.9185(2) 0.1882(2) 0.6450(2) 0.050 Uiso 1 calc R .
C11 C 0.6360(2) 0.3422(2) 0.4110(2) 0.0442(7) Uani 1 d DU .
C12 C 0.5797(2) 0.4073(2) 0.3642(2) 0.0591(9) Uani 1 d DU .
H12 H 0.5458(2) 0.4366(2) 0.3817(2) 0.071 Uiso 1 calc R .
C13 C 0.5759(2) 0.4275(3) 0.2895(2) 0.0711(10) Uani 1 d DU .
H13 H 0.5384(2) 0.4711(3) 0.2571(2) 0.085 Uiso 1 calc R .
C14 C 0.6250(3) 0.3857(3) 0.2626(2) 0.0718(11) Uani 1 d DU .
C15 C 0.6784(2) 0.3201(3) 0.3102(2) 0.0710(11) Uani 1 d DU .
H15 H 0.7110(2) 0.2895(3) 0.2919(2) 0.085 Uiso 1 calc R .
C16 C 0.6854(2) 0.2979(2) 0.3855(2) 0.0559(9) Uani 1 d DU .
H16 H 0.7228(2) 0.2541(2) 0.4176(2) 0.067 Uiso 1 calc R .
C17 C 0.6191(3) 0.4105(4) 0.1816(2) 0.119(2) Uani 1 d U .
H17A H 0.6578(3) 0.3748(4) 0.1723(2) 0.143 Uiso 1 calc R .
H17B H 0.6307(3) 0.4750(4) 0.1808(2) 0.143 Uiso 1 calc R .
H17C H 0.5652(3) 0.3976(4) 0.1406(2) 0.143 Uiso 1 calc R .
C21 C 0.8628(2) 0.1734(2) 0.7690(2) 0.0374(7) Uani 1 d DU .
C22 C 0.8495(2) 0.0881(2) 0.7324(2) 0.0589(9) Uani 1 d DU .
H22 H 0.8392(2) 0.0838(2) 0.6791(2) 0.071 Uiso 1 calc R .
C23 C 0.8516(2) 0.0092(3) 0.7745(3) 0.0758(11) Uani 1 d DU .
H23 H 0.8435(2) -0.0483(3) 0.7501(3) 0.091 Uiso 1 calc R .
C24 C 0.8656(2) 0.0165(3) 0.8523(2) 0.0746(11) Uani 1 d DU .
H24 H 0.8668(2) -0.0366(3) 0.8807(2) 0.090 Uiso 1 calc R .
C25 C 0.8777(2) 0.0993(3) 0.8886(2) 0.0686(10) Uani 1 d DU .
H25 H 0.8870(2) 0.1028(3) 0.9416(2) 0.082 Uiso 1 calc R .
C26 C 0.8764(2) 0.1787(2) 0.8477(2) 0.0508(8) Uani 1 d DU .
H26 H 0.8847(2) 0.2357(2) 0.8730(2) 0.061 Uiso 1 calc R .
C31 C 0.9062(2) 0.3661(2) 0.7839(2) 0.0384(7) Uani 1 d DU .
C32 C 0.9863(2) 0.3588(2) 0.8436(2) 0.0555(9) Uani 1 d DU .
H32 H 1.0173(2) 0.3073(2) 0.8458(2) 0.067 Uiso 1 calc R .
C33 C 1.0192(2) 0.4281(3) 0.8991(2) 0.0778(11) Uani 1 d DU .
H33 H 1.0727(2) 0.4236(3) 0.9389(2) 0.093 Uiso 1 calc R .
C34 C 0.9740(3) 0.5030(3) 0.8962(2) 0.0833(13) Uani 1 d DU .
H34 H 0.9971(3) 0.5498(3) 0.9337(2) 0.100 Uiso 1 calc R .
C35 C 0.8949(3) 0.5107(3) 0.8390(2) 0.0811(12) Uani 1 d DU .
H35 H 0.8640(3) 0.5617(3) 0.8383(2) 0.097 Uiso 1 calc R .
C36 C 0.8610(2) 0.4417(2) 0.7818(2) 0.0566(9) Uani 1 d DU .
H36 H 0.8076(2) 0.4470(2) 0.7421(2) 0.068 Uiso 1 calc R .
C41 C 1.0072(2) 0.4212(2) 0.6605(2) 0.0442(7) Uani 0.50 d PDU 1
C42 C 1.0758(10) 0.4041(10) 0.7313(10) 0.060(4) Uani 0.50 d PDU 1
H42 H 1.0845(10) 0.3450(10) 0.7529(10) 0.072 Uiso 0.50 calc PR 1
C43 C 1.1319(10) 0.4728(11) 0.7713(11) 0.067(5) Uani 0.50 d PDU 1
H43 H 1.1781(10) 0.4593(11) 0.8187(11) 0.081 Uiso 0.50 calc PR 1
C44 C 1.1195(12) 0.5594(11) 0.7413(11) 0.062(4) Uani 0.50 d PDU 1
H44 H 1.1572(12) 0.6053(11) 0.7685(11) 0.074 Uiso 0.50 calc PR 1
C45 C 1.0523(9) 0.5801(8) 0.6717(7) 0.061(3) Uani 0.50 d PDU 1
H45 H 1.0436(9) 0.6401(8) 0.6522(7) 0.073 Uiso 0.50 calc PR 1
C46 C 0.9974(8) 0.5114(7) 0.6301(7) 0.047(3) Uani 0.50 d PDU 1
H46 H 0.9532(8) 0.5251(7) 0.5812(7) 0.056 Uiso 0.50 calc PR 1
C41' C 1.0072(2) 0.4212(2) 0.6605(2) 0.0442(7) Uani 0.50 d PDU 2
C42' C 1.0810(10) 0.3853(10) 0.7174(10) 0.058(4) Uani 0.50 d PDU 2
H42' H 1.0894(10) 0.3218(10) 0.7208(10) 0.070 Uiso 0.50 calc PR 2
C43' C 1.1419(10) 0.4432(11) 0.7688(11) 0.063(4) Uani 0.50 d PDU 2
H43' H 1.1902(10) 0.4187(11) 0.8079(11) 0.076 Uiso 0.50 calc PR 2
C44' C 1.1310(12) 0.5364(11) 0.7620(12) 0.068(5) Uani 0.50 d PDU 2
H44' H 1.1714(12) 0.5755(11) 0.7971(12) 0.082 Uiso 0.50 calc PR 2
C45' C 1.0607(12) 0.5719(9) 0.7035(8) 0.091(6) Uani 0.50 d PDU 2
H45' H 1.0553(12) 0.6354(9) 0.6956(8) 0.110 Uiso 0.50 calc PR 2
C46' C 0.9970(9) 0.5143(9) 0.6554(7) 0.073(5) Uani 0.50 d PDU 2
H46' H 0.9472(9) 0.5394(9) 0.6197(7) 0.088 Uiso 0.50 calc PR 2
C51 C 0.9633(2) 0.2800(2) 0.5378(2) 0.0443(7) Uani 1 d DU .
C52 C 0.9183(2) 0.2057(3) 0.4933(2) 0.0660(10) Uani 1 d DU .
H52 H 0.8706(2) 0.1888(3) 0.4952(2) 0.079 Uiso 1 calc R .
C53 C 0.9441(3) 0.1571(3) 0.4464(2) 0.0828(12) Uani 1 d DU .
H53 H 0.9136(3) 0.1074(3) 0.4164(2) 0.099 Uiso 1 calc R .
C54 C 1.0147(3) 0.1810(3) 0.4432(2) 0.0832(12) Uani 1 d DU .
H54 H 1.0329(3) 0.1463(3) 0.4128(2) 0.100 Uiso 1 calc R .
C55 C 1.0574(2) 0.2553(3) 0.4844(2) 0.0757(11) Uani 1 d DU .
H55 H 1.1040(2) 0.2728(3) 0.4804(2) 0.091 Uiso 1 calc R .
C56 C 1.0332(2) 0.3052(3) 0.5322(2) 0.0609(9) Uani 1 d DU .
H56 H 1.0637(2) 0.3557(3) 0.5608(2) 0.073 Uiso 1 calc R .
C61 C 0.8119(2) 0.4498(2) 0.5127(2) 0.0376(7) Uani 1 d DU .
C62 C 0.8245(2) 0.4588(2) 0.4454(2) 0.0478(8) Uani 1 d DU .
H62 H 0.8538(2) 0.4140(2) 0.4341(2) 0.057 Uiso 1 calc R .
C63 C 0.7939(2) 0.5338(2) 0.3954(2) 0.0581(9) Uani 1 d DU .
H63 H 0.8036(2) 0.5385(2) 0.3511(2) 0.070 Uiso 1 calc R .
C64 C 0.7497(2) 0.6015(2) 0.4088(2) 0.0601(9) Uani 1 d DU .
C65 C 0.7381(2) 0.5928(2) 0.4757(2) 0.0592(9) Uani 1 d DU .
H65 H 0.7089(2) 0.6380(2) 0.4868(2) 0.071 Uiso 1 calc R .
C66 C 0.7685(2) 0.5188(2) 0.5270(2) 0.0481(8) Uani 1 d DU .
H66 H 0.7596(2) 0.5154(2) 0.5720(2) 0.058 Uiso 1 calc R .
C67 C 0.7143(3) 0.6815(3) 0.3508(3) 0.102(2) Uani 1 d U .
H67A H 0.6855(3) 0.7219(3) 0.3697(3) 0.123 Uiso 1 calc R .
H67B H 0.6775(3) 0.6582(3) 0.2989(3) 0.123 Uiso 1 calc R .
H67C H 0.7575(3) 0.7148(3) 0.3473(3) 0.123 Uiso 1 calc R .
S S 0.3016(5) 0.4998(5) 0.0142(5) 0.071(2) Uani 0.52(3) d PDU 1
O1 O 0.3029(10) 0.5128(13) -0.0596(7) 0.123(5) Uani 0.52(3) d PDU 1
O2 O 0.2642(11) 0.4125(9) 0.0189(11) 0.102(4) Uani 0.52(3) d PDU 1
O3 O 0.3733(9) 0.5230(17) 0.0863(10) 0.117(6) Uani 0.52(3) d PDU 1
C9 C 0.2285(9) 0.5830(10) 0.0126(9) 0.080(4) Uani 0.52(3) d PDU 1
F1 F 0.1627(8) 0.5900(12) -0.0567(9) 0.101(3) Uani 0.52(3) d PDU 1
F2 F 0.2583(12) 0.6663(8) 0.0318(12) 0.190(7) Uani 0.52(3) d PDU 1
F3 F 0.2006(12) 0.5623(15) 0.0652(10) 0.153(5) Uani 0.52(3) d PDU 1
S' S 0.2938(6) 0.4951(7) 0.0070(6) 0.102(3) Uani 0.48(3) d PDU 2
O1' O 0.3059(12) 0.5338(17) -0.0584(10) 0.155(8) Uani 0.48(3) d PDU 2
O2' O 0.2434(12) 0.4174(11) -0.0110(15) 0.137(7) Uani 0.48(3) d PDU 2
O3' O 0.3687(8) 0.4926(18) 0.0813(9) 0.090(4) Uani 0.48(3) d PDU 2
C9' C 0.2382(10) 0.5877(10) 0.0230(12) 0.107(7) Uani 0.48(3) d PDU 2
F1' F 0.1620(9) 0.5903(15) -0.0326(15) 0.144(7) Uani 0.48(3) d PDU 2
F2' F 0.2696(9) 0.6690(8) 0.0170(11) 0.123(4) Uani 0.48(3) d PDU 2
F3' F 0.2365(15) 0.5852(10) 0.0917(11) 0.127(5) Uani 0.48(3) d PDU 2

loop_
_atom_type_symbol
_atom_type_description
_atom_type_scat_dispersion_real
_atom_type_scat_dispersion_imag
_atom_type_scat_source
C C 0.0033 0.0016 'International Tables Vol C Tables 4.2.6.8 and 6.1.1.4'
H H 0.0000 0.0000 'International Tables Vol C Tables 4.2.6.8 and 6.1.1.4'
N N 0.0061 0.0033 'International Tables Vol C Tables 4.2.6.8 and 6.1.1.4'
O O 0.0106 0.0060 'International Tables Vol C Tables 4.2.6.8 and 6.1.1.4'
F F 0.0171 0.0103 'International Tables Vol C Tables 4.2.6.8 and 6.1.1.4'
P P 0.1023 0.0942 'International Tables Vol C Tables 4.2.6.8 and 6.1.1.4'
S S 0.1246 0.1234 'International Tables Vol C Tables 4.2.6.8 and 6.1.1.4'
Pd Pd -0.9988 1.0072 'International Tables Vol C Tables 4.2.6.8 and 6.1.1.4'

loop_
_geom_angle_atom_site_label_1
_geom_angle_atom_site_label_2
_geom_angle_atom_site_label_3
_geom_angle
C1 Pd N2 78.62(10)
C1 Pd N3 171.44(10)
N2 Pd N3 100.71(8)
C1 Pd P1 97.71(8)
N2 Pd P1 169.82(7)
N3 Pd P1 84.33(6)
C31 P1 C21 105.91(13)
C31 P1 C8 106.91(14)
C21 P1 C8 103.40(13)
C31 P1 Pd 117.04(10)
C21 P1 Pd 121.32(9)
C8 P1 Pd 100.31(9)
N3 P2 C51 116.31(13)
N3 P2 C8 103.45(12)
C51 P2 C8 105.24(14)
N3 P2 C41 115.50(13)
C51 P2 C41 107.22(14)
C8 P2 C41 108.32(14)
N3 P2 C41' 115.50(13)
C51 P2 C41' 107.22(14)
C8 P2 C41' 108.32(14)
N2 N1 C2 112.8(2)
N1 N2 C11 114.6(2)
N1 N2 Pd 117.1(2)
C11 N2 Pd 128.3(2)
C61 N3 P2 122.0(2)
C61 N3 Pd 117.0(2)
P2 N3 Pd 120.71(12)
C6 C1 C2 115.9(2)
C6 C1 Pd 132.3(2)
C2 C1 Pd 111.4(2)
C3 C2 N1 118.1(3)
C3 C2 C1 121.9(3)
N1 C2 C1 120.0(2)
C4 C3 C2 119.9(3)
C3 C4 C5 120.2(3)
C4 C5 C6 119.3(3)
C4 C5 C7 120.8(3)
C6 C5 C7 119.9(3)
C1 C6 C5 122.8(3)
P2 C8 P1 109.82(15)
C16 C11 C12 121.7(3)
C16 C11 N2 118.3(3)
C12 C11 N2 119.9(3)
C11 C12 C13 117.4(3)
C14 C13 C12 122.4(4)
C13 C14 C15 118.1(3)
C13 C14 C17 120.5(4)
C15 C14 C17 121.4(4)
C14 C15 C16 121.9(4)
C11 C16 C15 118.4(3)
C26 C21 C22 119.1(3)
C26 C21 P1 122.1(2)
C22 C21 P1 118.9(2)
C21 C22 C23 120.4(3)
C24 C23 C22 119.3(4)
C25 C24 C23 121.1(3)
C24 C25 C26 120.4(3)
C21 C26 C25 119.8(3)
C36 C31 C32 119.6(3)
C36 C31 P1 119.8(2)
C32 C31 P1 120.6(2)
C33 C32 C31 119.6(3)
C34 C33 C32 120.3(4)
C33 C34 C35 120.9(4)
C34 C35 C36 119.5(4)
C31 C36 C35 120.1(3)
C42 C41 C46 116.8(9)
C42 C41 P2 124.6(7)
C46 C41 P2 118.5(5)
C41 C42 C43 121.6(11)
C44 C43 C42 119.9(11)
C43 C44 C45 120.7(10)
C44 C45 C46 119.8(10)
C45 C46 C41 121.0(9)
C46' C41' C42' 118.7(9)
C46' C41' P2 126.3(6)
C42' C41' P2 114.9(7)
C43' C42' C41' 120.4(11)
C44' C43' C42' 119.9(11)
C45' C44' C43' 119.7(10)
C44' C45' C46' 120.6(11)
C41' C46' C45' 120.2(11)
C52 C51 C56 118.8(3)
C52 C51 P2 118.1(2)
C56 C51 P2 123.0(3)
C53 C52 C51 120.1(3)
C52 C53 C54 120.6(4)
C55 C54 C53 119.7(4)
C54 C55 C56 121.0(4)
C55 C56 C51 119.8(4)
C66 C61 C62 117.3(3)
C66 C61 N3 119.3(2)
C62 C61 N3 123.4(3)
C63 C62 C61 120.5(3)
C64 C63 C62 122.4(3)
C63 C64 C65 117.0(3)
C63 C64 C67 121.0(3)
C65 C64 C67 122.0(3)
C64 C65 C66 121.9(3)
C65 C66 C61 121.0(3)
O1 S O3 118.3(10)
O1 S O2 113.2(9)
O3 S O2 113.7(9)
O1 S C9 104.0(7)
O3 S C9 102.7(9)
O2 S C9 102.2(7)
F2 C9 F1 106.4(12)
F2 C9 F3 105.0(11)
F1 C9 F3 104.8(11)
F2 C9 S 113.4(11)
F1 C9 S 114.4(10)
F3 C9 S 112.0(10)
O2' S' O3' 116.7(11)
O2' S' O1' 116.5(11)
O3' S' O1' 112.1(10)
O2' S' C9' 106.0(10)
O3' S' C9' 103.0(9)
O1' S' C9' 99.8(10)
F3' C9' F1' 106.7(13)
F3' C9' F2' 108.2(13)
F1' C9' F2' 104.8(13)
F3' C9' S' 114.6(11)
F1' C9' S' 112.0(12)
F2' C9' S' 110.0(11)

loop_
_geom_bond_atom_site_label_1
_geom_bond_atom_site_label_2
_geom_bond_distance
Pd C1 1.988(3)
Pd N2 2.104(2)
Pd N3 2.159(2)
Pd P1 2.2303(8)
P1 C31 1.799(3)
P1 C21 1.816(3)
P1 C8 1.835(3)
P2 N3 1.607(2)
P2 C51 1.801(3)
P2 C8 1.806(3)
P2 C41 1.811(3)
P2 C41' 1.811(3)
N1 N2 1.267(3)
N1 C2 1.396(3)
N2 C11 1.446(3)
N3 C61 1.430(3)
C1 C6 1.389(4)
C1 C2 1.414(4)
C2 C3 1.384(4)
C3 C4 1.376(4)
C4 C5 1.381(4)
C5 C6 1.389(4)
C5 C7 1.513(4)
C11 C16 1.367(4)
C11 C12 1.383(4)
C12 C13 1.401(4)
C13 C14 1.364(5)
C14 C15 1.368(5)
C14 C17 1.517(5)
C15 C16 1.396(4)
C21 C26 1.382(4)
C21 C22 1.382(4)
C22 C23 1.382(5)
C23 C24 1.364(5)
C24 C25 1.349(5)
C25 C26 1.379(4)
C31 C36 1.367(4)
C31 C32 1.393(4)
C32 C33 1.375(5)
C33 C34 1.354(5)
C34 C35 1.368(5)
C35 C36 1.390(5)
C41 C42 1.378(12)
C41 C46 1.405(11)
C42 C43 1.386(13)
C43 C44 1.353(13)
C44 C45 1.364(12)
C45 C46 1.381(12)
C41' C46' 1.361(13)
C41' C42' 1.394(13)
C42' C43' 1.383(13)
C43' C44' 1.364(13)
C44' C45' 1.363(13)
C45' C46' 1.388(13)
C51 C52 1.384(4)
C51 C56 1.390(4)
C52 C53 1.371(5)
C53 C54 1.374(5)
C54 C55 1.351(5)
C55 C56 1.376(5)
C61 C66 1.383(4)
C61 C62 1.389(4)
C62 C63 1.378(4)
C63 C64 1.370(5)
C64 C65 1.372(4)
C64 C67 1.519(5)
C65 C66 1.379(4)
S O1 1.408(10)
S O3 1.437(12)
S O2 1.463(10)
S C9 1.800(11)
C9 F2 1.309(13)
C9 F1 1.319(14)
C9 F3 1.337(12)
S' O2' 1.401(12)
S' O3' 1.449(11)
S' O1' 1.455(13)
S' C9' 1.796(14)
C9' F3' 1.304(15)
C9' F1' 1.316(15)
C9' F2' 1.341(14)
